data_1100154
loop_
_publ_author_name
'Carlos Sanchez'
'Juan M. Salas'
'Miguel Quiros'
'M. Purificacion Sanchez'

_publ_section_title
;
trans-Dichloro bis(3-amino-1,2,4-triazolium-N^1^) copper(II)
tetrachlorocuprate(II) dihydrate.
;
_journal_name_full 'Acta Crystallographica Section E'
_journal_page_first m370
_journal_page_last m372
_journal_paper_doi 10.1107/S1600536804003812
_journal_volume 60
_journal_year 2004
_chemical_formula_moiety 'C4 H10 Cl2 Cu N8 2+, Cl4 Cu 2-, 2(H2 O)'
_chemical_formula_sum 'C4 H14 Cl6 Cu2 N8 O2'
_chemical_formula_weight 546.01
_chemical_name_systematic
;
trans-Dichloro bis(3-amino-1,2,4-triazolium-N^1^) copper(II)
tetrachlorocuprate(II) dihydrate.
;
_space_group_IT_number 2
_symmetry_cell_setting triclinic
_symmetry_space_group_name_Hall '-P 1'
_symmetry_space_group_name_H-M 'P -1'
_atom_sites_solution_hydrogens geom
_atom_sites_solution_primary heavy
_atom_sites_solution_secondary difmap
_cell_angle_alpha 95.0132(15)
_cell_angle_beta 99.9045(15)
_cell_angle_gamma 110.2812(14)
_cell_formula_units_Z 1
_cell_length_a 6.1505(6)
_cell_length_b 7.6367(8)
_cell_length_c 9.7197(10)
_cell_measurement_reflns_used 3558
_cell_measurement_temperature 100(2)
_cell_measurement_theta_max 27.98
_cell_measurement_theta_min 3.62
_cell_volume 416.47(7)
_diffrn_ambient_temperature 100(2)
_diffrn_detector_area_resol_mean 66.06
_diffrn_measured_fraction_theta_full 0.993
_diffrn_measured_fraction_theta_max 0.905
_diffrn_measurement_device_type 'Bruker SMART APEX CCD system'
_diffrn_measurement_method 'phi and omega scans'
_diffrn_radiation_monochromator graphite
_diffrn_radiation_source 'fine-focus sealed tube'
_diffrn_radiation_type MoK\a
_diffrn_radiation_wavelength 0.71073
_diffrn_reflns_av_R_equivalents 0.0148
_diffrn_reflns_av_sigmaI/netI 0.0163
_diffrn_reflns_limit_h_max 8
_diffrn_reflns_limit_h_min -8
_diffrn_reflns_limit_k_max 10
_diffrn_reflns_limit_k_min -10
_diffrn_reflns_limit_l_max 12
_diffrn_reflns_limit_l_min -12
_diffrn_reflns_number 4759
_diffrn_reflns_theta_full 25.00
_diffrn_reflns_theta_max 28.28
_diffrn_reflns_theta_min 2.15
_diffrn_standards_decay_% ?
_diffrn_standards_interval_count ?
_diffrn_standards_interval_time ?
_diffrn_standards_number ?
_exptl_absorpt_coefficient_mu 3.531
_exptl_absorpt_correction_T_max 0.5105
_exptl_absorpt_correction_T_min 0.4216
_exptl_absorpt_correction_type multi-scan
_exptl_absorpt_process_details 'Bruker SADABS (Bruker, 1999)'
_exptl_crystal_colour green
_exptl_crystal_density_diffrn 2.177
_exptl_crystal_density_meas ?
_exptl_crystal_density_method 'not measured'
_exptl_crystal_description prismatic
_exptl_crystal_F_000 270
_exptl_crystal_size_max 0.26
_exptl_crystal_size_mid 0.25
_exptl_crystal_size_min 0.22
_refine_diff_density_max 0.299
_refine_diff_density_min -0.331
_refine_diff_density_rms 0.062
_refine_ls_extinction_coef 0.079(2)
_refine_ls_extinction_expression Fc^*^=kFc[1+0.001xFc^2^\l^3^/sin(2\q)]^-1/4^
_refine_ls_extinction_method SHELXL
_refine_ls_goodness_of_fit_ref 1.083
_refine_ls_hydrogen_treatment mixed
_refine_ls_matrix_type full
_refine_ls_number_parameters 110
_refine_ls_number_reflns 1867
_refine_ls_number_restraints 2
_refine_ls_restrained_S_all 1.086
_refine_ls_R_factor_all 0.0184
_refine_ls_R_factor_gt 0.0177
_refine_ls_shift/su_max 0.000
_refine_ls_shift/su_mean 0.000
_refine_ls_structure_factor_coef Fsqd
_refine_ls_weighting_details 'calc w=1/[\s^2^(Fo^2^)+(0.0200P)^2^+0.2000P] where P=(Fo^2^+2Fc^2^)/3'
_refine_ls_weighting_scheme calc
_refine_ls_wR_factor_gt 0.0457
_refine_ls_wR_factor_ref 0.0461
_reflns_number_gt 1800
_reflns_number_total 1867
_reflns_threshold_expression >2sigma(I)
_cod_duplicate_entry 2203434
_cod_database_code 1100154

loop_
_symmetry_equiv_pos_as_xyz
'x, y, z'
'-x, -y, -z'

loop_
_atom_site_label
_atom_site_type_symbol
_atom_site_fract_x
_atom_site_fract_y
_atom_site_fract_z
_atom_site_U_iso_or_equiv
_atom_site_adp_type
_atom_site_occupancy
_atom_site_symmetry_multiplicity
_atom_site_calc_flag
_atom_site_refinement_flags
_atom_site_disorder_assembly
_atom_site_disorder_group
Cu1 Cu 0.5000 0.5000 0.0000 0.02586(9) Uani 1 2 d S . .
Cl1 Cl 0.70181(7) 0.54832(5) 0.23901(4) 0.02737(11) Uani 1 1 d . . .
Cl2 Cl 0.77967(7) 0.76437(6) -0.03392(4) 0.02997(11) Uani 1 1 d . . .
Cu2 Cu 0.5000 0.5000 0.5000 0.02415(9) Uani 1 2 d S . .
Cl3 Cl 0.31753(7) 0.70168(5) 0.43559(4) 0.02755(11) Uani 1 1 d . . .
N1 N 0.2106(2) 0.27671(18) 0.39413(14) 0.0228(3) Uani 1 1 d . . .
N2 N 0.0043(2) 0.29145(18) 0.32524(14) 0.0233(3) Uani 1 1 d . . .
H2 H -0.0185 0.3961 0.3220 0.028 Uiso 1 1 d R . .
C3 C -0.1552(3) 0.1224(2) 0.26424(16) 0.0234(3) Uani 1 1 d . . .
N3 N -0.3714(3) 0.0830(2) 0.19151(17) 0.0338(3) Uani 1 1 d . . .
H31 H -0.4240 0.1724 0.1791 0.041 Uiso 1 1 d R . .
H32 H -0.4607 -0.0321 0.1563 0.041 Uiso 1 1 d R . .
N4 N -0.0499(2) -0.00194(19) 0.29491(15) 0.0274(3) Uani 1 1 d . . .
H4 H -0.1124 -0.1226 0.2697 0.033 Uiso 1 1 d R . .
C5 C 0.1719(3) 0.0977(2) 0.37260(18) 0.0268(3) Uani 1 1 d . . .
H5 H 0.2821 0.0447 0.4059 0.032 Uiso 1 1 d R . .
O1W O 0.2751(2) 0.7072(2) 0.09221(15) 0.0383(3) Uani 1 1 d D . .
H1W H 0.258(4) 0.672(3) 0.169(2) 0.046 Uiso 1 1 d D . .
H2W H 0.148(3) 0.708(3) 0.056(2) 0.046 Uiso 1 1 d D . .

loop_
_atom_site_aniso_label
_atom_site_aniso_U_11
_atom_site_aniso_U_22
_atom_site_aniso_U_33
_atom_site_aniso_U_23
_atom_site_aniso_U_13
_atom_site_aniso_U_12
Cu1 0.02404(15) 0.02084(15) 0.02380(15) 0.00270(11) -0.00190(11) 0.00095(11)
Cl1 0.0289(2) 0.02138(19) 0.0266(2) 0.00148(14) -0.00315(15) 0.00780(15)
Cl2 0.0254(2) 0.0263(2) 0.0300(2) 0.00453(15) 0.00337(15) 0.00069(15)
Cu2 0.02161(15) 0.01495(14) 0.03194(16) -0.00035(10) -0.00269(11) 0.00688(11)
Cl3 0.0283(2) 0.02016(19) 0.0324(2) 0.00104(15) -0.00179(15) 0.01148(15)
N1 0.0226(6) 0.0191(6) 0.0250(7) 0.0012(5) 0.0015(5) 0.0080(5)
N2 0.0220(6) 0.0174(6) 0.0293(7) 0.0012(5) 0.0016(5) 0.0080(5)
C3 0.0255(7) 0.0201(7) 0.0228(7) 0.0009(6) 0.0040(6) 0.0075(6)
N3 0.0262(7) 0.0235(7) 0.0437(9) -0.0016(6) -0.0054(6) 0.0073(6)
N4 0.0291(7) 0.0150(6) 0.0322(7) -0.0016(5) -0.0013(6) 0.0058(5)
C5 0.0285(8) 0.0197(8) 0.0295(8) 0.0013(6) -0.0012(6) 0.0095(6)
O1W 0.0312(7) 0.0436(8) 0.0376(7) 0.0091(6) 0.0056(6) 0.0109(6)

loop_
_atom_type_symbol
_atom_type_description
_atom_type_scat_dispersion_real
_atom_type_scat_dispersion_imag
_atom_type_scat_source
C C 0.0033 0.0016 'International Tables Vol C Tables 4.2.6.8 and 6.1.1.4'
H H 0.0000 0.0000 'International Tables Vol C Tables 4.2.6.8 and 6.1.1.4'
N N 0.0061 0.0033 'International Tables Vol C Tables 4.2.6.8 and 6.1.1.4'
O O 0.0106 0.0060 'International Tables Vol C Tables 4.2.6.8 and 6.1.1.4'
Cl Cl 0.1484 0.1585 'International Tables Vol C Tables 4.2.6.8 and 6.1.1.4'
Cu Cu 0.3201 1.2651 'International Tables Vol C Tables 4.2.6.8 and 6.1.1.4'

loop_
_geom_angle_atom_site_label_1
_geom_angle_atom_site_label_2
_geom_angle_atom_site_label_3
_geom_angle
_geom_angle_site_symmetry_1
_geom_angle_site_symmetry_3
_geom_angle_publ_flag
Cl2 Cu1 Cl2 180.0 . 2_665 n
Cl2 Cu1 Cl1 89.901(15) . . y
Cl2 Cu1 Cl1 90.099(15) 2_665 . n
Cl2 Cu1 Cl1 90.099(15) . 2_665 n
Cl2 Cu1 Cl1 89.900(15) 2_665 2_665 n
Cl1 Cu1 Cl1 180.0 . 2_665 n
N1 Cu2 N1 180.0 2_666 . n
N1 Cu2 Cl3 89.47(4) 2_666 . n
N1 Cu2 Cl3 90.53(4) . . y
N1 Cu2 Cl3 90.53(4) 2_666 2_666 n
N1 Cu2 Cl3 89.47(4) . 2_666 n
Cl3 Cu2 Cl3 180.0 . 2_666 n
C5 N1 N2 104.80(13) . . y
C5 N1 Cu2 131.20(11) . . y
N2 N1 Cu2 124.00(10) . . y
C3 N2 N1 110.98(13) . . y
C3 N2 H2 124.5 . . n
N1 N2 H2 124.5 . . n
N3 C3 N2 127.60(15) . . y
N3 C3 N4 126.81(15) . . y
N2 C3 N4 105.58(13) . . y
C3 N3 H31 119.9 . . n
C3 N3 H32 120.1 . . n
H31 N3 H32 120.0 . . n
C3 N4 C5 107.61(13) . . y
C3 N4 H4 126.1 . . n
C5 N4 H4 126.2 . . n
N1 C5 N4 111.03(14) . . y
N1 C5 H5 124.4 . . n
N4 C5 H5 124.6 . . n
H1W O1W H2W 105(2) . . n

loop_
_geom_bond_atom_site_label_1
_geom_bond_atom_site_label_2
_geom_bond_distance
_geom_bond_site_symmetry_2
_geom_bond_publ_flag
Cu1 Cl2 2.2467(4) . y
Cu1 Cl2 2.2467(4) 2_665 n
Cu1 Cl1 2.3695(4) . y
Cu1 Cl1 2.3695(4) 2_665 n
Cu2 N1 2.0233(13) 2_666 n
Cu2 N1 2.0233(13) . y
Cu2 Cl3 2.2691(4) . y
Cu2 Cl3 2.2691(4) 2_666 n
N1 C5 1.295(2) . y
N1 N2 1.3749(18) . y
N2 C3 1.330(2) . y
N2 H2 0.8600 . n
C3 N3 1.312(2) . y
C3 N4 1.349(2) . y
N3 H31 0.8600 . n
N3 H32 0.8600 . n
N4 C5 1.355(2) . y
N4 H4 0.8600 . n
C5 H5 0.9300 . n
O1W H1W 0.828(16) . n
O1W H2W 0.806(16) . n

loop_
_geom_hbond_atom_site_label_D
_geom_hbond_atom_site_label_H
_geom_hbond_atom_site_label_A
_geom_hbond_distance_DH
_geom_hbond_distance_HA
_geom_hbond_distance_DA
_geom_hbond_angle_DHA
_geom_hbond_site_symmetry_A
_geom_hbond_publ_flag
N2 H2 Cl1 0.86 2.46 3.2084(14) 146.4 1_455 y
N3 H32 O1W 0.86 2.05 2.892(2) 167.8 1_445 y
N4 H4 Cl1 0.86 2.34 3.1899(14) 170.3 1_445 y
O1W H1W Cl3 0.828(16) 2.529(18) 3.3078(15) 157(2) . y
O1W H2W Cl2 0.806(16) 2.475(17) 3.2728(15) 171(2) 1_455 y
